data_7245724
loop_
_publ_author_name
'Mannava, Murali Krishna Chaitanya M.K.'
'Garai, Abhijit'
'Bommaka, Manish Kumar'
'Solomon, K. Anand'
'Nangia, Ashwini'

_publ_section_title
;
 Solubility and permeability enhancement of BCS Class IV drug Ribociclib
 through cocrystallization
;
_journal_name_full CrystEngComm
_journal_paper_doi 10.1039/D2CE01288J
_journal_year 2022
_chemical_formula_sum 'C29 H36 N8 O3'
_chemical_formula_weight 544.66
_space_group_crystal_system monoclinic
_space_group_IT_number 14
_space_group_name_Hall '-P 2ybc'
_space_group_name_H-M_alt 'P 1 21/c 1'
_atom_sites_solution_hydrogens mixed
_audit_creation_method SHELXL-2014/7
_audit_update_record
;
2021-12-30 deposited with the CCDC.	2022-10-26 downloaded from the CCDC.
;
_cell_angle_alpha 90
_cell_angle_beta 111.625(2)
_cell_angle_gamma 90
_cell_formula_units_Z 4
_cell_length_a 8.5570(6)
_cell_length_b 29.967(2)
_cell_length_c 11.5654(9)
_cell_measurement_reflns_used 8212
_cell_measurement_temperature 293(2)
_cell_measurement_theta_max 30.594
_cell_measurement_theta_min 2.332
_cell_volume 2757.0(3)
_computing_structure_refinement 'SHELXL-2014/7 (Sheldrick, 2014)'
_diffrn_ambient_temperature 293(2)
_diffrn_measured_fraction_theta_full 0.994
_diffrn_measured_fraction_theta_max 0.969
_diffrn_measurement_device_type 'Bruker APEX-2 CCD'
_diffrn_measurement_method hemisphere
_diffrn_radiation_type MoK\a
_diffrn_radiation_wavelength 0.71073
_diffrn_reflns_av_R_equivalents 0.0582
_diffrn_reflns_av_unetI/netI 0.1207
_diffrn_reflns_Laue_measured_fraction_full 0.994
_diffrn_reflns_Laue_measured_fraction_max 0.969
_diffrn_reflns_limit_h_max 7
_diffrn_reflns_limit_h_min -12
_diffrn_reflns_limit_k_max 37
_diffrn_reflns_limit_k_min -42
_diffrn_reflns_limit_l_max 15
_diffrn_reflns_limit_l_min -16
_diffrn_reflns_number 16788
_diffrn_reflns_point_group_measured_fraction_full 0.994
_diffrn_reflns_point_group_measured_fraction_max 0.969
_diffrn_reflns_theta_full 25.242
_diffrn_reflns_theta_max 30.594
_diffrn_reflns_theta_min 2.332
_exptl_absorpt_coefficient_mu 0.089
_exptl_absorpt_process_details sadabs
_exptl_crystal_colour Grey
_exptl_crystal_density_diffrn 1.312
_exptl_crystal_description Block
_exptl_crystal_F_000 1160
_exptl_crystal_size_max 0.32
_exptl_crystal_size_mid 0.25
_exptl_crystal_size_min 0.19
_refine_diff_density_max 0.251
_refine_diff_density_min -0.272
_refine_diff_density_rms 0.052
_refine_ls_extinction_method none
_refine_ls_goodness_of_fit_ref 1.016
_refine_ls_hydrogen_treatment mixed
_refine_ls_matrix_type full
_refine_ls_number_parameters 375
_refine_ls_number_reflns 8212
_refine_ls_number_restraints 0
_refine_ls_restrained_S_all 1.016
_refine_ls_R_factor_all 0.1928
_refine_ls_R_factor_gt 0.0733
_refine_ls_shift/su_max 0.000
_refine_ls_shift/su_mean 0.000
_refine_ls_structure_factor_coef Fsqd
_refine_ls_weighting_details 'w=1/[\s^2^(Fo^2^)+(0.0817P)^2^+0.2190P] where P=(Fo^2^+2Fc^2^)/3'
_refine_ls_weighting_scheme calc
_refine_ls_wR_factor_gt 0.1584
_refine_ls_wR_factor_ref 0.2015
_reflns_Friedel_coverage 0.000
_reflns_number_gt 3522
_reflns_number_total 8212
_reflns_threshold_expression 'I > 2\s(I)'
_cod_data_source_file d2ce01288j2.cif
_cod_data_source_block RBC-RES
_cod_original_cell_volume 2756.9(4)
_cod_original_sg_symbol_H-M 'P 21/c'
_cod_database_code 7245724
_shelx_shelxl_version_number 2014/7
_shelx_space_group_comment
;
The symmetry employed for this shelxl refinement is uniquely defined
by the following loop, which should always be used as a source of
symmetry information in preference to the above space-group names.
They are only intended as comments.
;

loop_
_space_group_symop_operation_xyz
'x, y, z'
'-x, y+1/2, -z+1/2'
'-x, -y, -z'
'x, -y-1/2, z-1/2'

loop_
_atom_site_label
_atom_site_type_symbol
_atom_site_fract_x
_atom_site_fract_y
_atom_site_fract_z
_atom_site_U_iso_or_equiv
_atom_site_adp_type
_atom_site_occupancy
_atom_site_site_symmetry_order
_atom_site_calc_flag
_atom_site_refinement_flags_posn
_atom_site_refinement_flags_adp
_atom_site_refinement_flags_occupancy
_atom_site_disorder_assembly
_atom_site_disorder_group
N3 N 0.8748(2) 0.46034(6) 0.24673(18) 0.0372(5) Uani 1 1 d . . . . .
N2 N 0.9424(2) 0.39881(7) 0.39166(18) 0.0392(5) Uani 1 1 d . . . . .
N4 N 1.0626(2) 0.46732(7) 0.13528(18) 0.0400(5) Uani 1 1 d . . . . .
N5 N 0.8373(2) 0.51319(7) 0.0908(2) 0.0414(5) Uani 1 1 d . . . . .
O1 O 0.9530(2) 0.30327(7) 0.48279(19) 0.0692(6) Uani 1 1 d . . . . .
N6 N 0.6426(2) 0.56696(7) 0.00218(19) 0.0427(5) Uani 1 1 d . . . . .
N7 N 0.2620(2) 0.61014(7) 0.0417(2) 0.0437(5) Uani 1 1 d . . . . .
O2 O 0.8556(2) 0.25204(8) 0.2818(2) 0.0750(7) Uani 1 1 d . . . . .
H2O H 0.8636 0.2655 0.3455 0.52(9) Uiso 1 1 calc R . . . .
N1 N 1.1872(3) 0.33020(8) 0.62661(19) 0.0501(6) Uani 1 1 d . . . . .
O3 O 0.3141(3) 0.31806(8) 0.1429(2) 0.0781(7) Uani 1 1 d . . . . .
H3O H 0.2296 0.3203 0.0797 0.16(2) Uiso 1 1 calc R . . . .
N8 N 0.0030(3) 0.67315(8) 0.0393(3) 0.0541(6) Uani 1 1 d . . . . .
C15 C 0.6905(3) 0.53452(8) 0.0869(2) 0.0350(5) Uani 1 1 d . . . . .
C18 C 0.4068(3) 0.58409(8) 0.0613(2) 0.0354(5) Uani 1 1 d . . . . .
C14 C 0.9251(3) 0.47874(8) 0.1619(2) 0.0347(5) Uani 1 1 d . . . . .
C6 C 0.9694(3) 0.42570(8) 0.3050(2) 0.0359(5) Uani 1 1 d . . . . .
C7 C 1.1124(3) 0.41023(8) 0.2854(2) 0.0398(6) Uani 1 1 d . . . . .
C19 C 0.5060(3) 0.59049(8) -0.0088(2) 0.0419(6) Uani 1 1 d . . . . .
H19 H 0.4746 0.6130 -0.0682 0.050 Uiso 1 1 calc R U . . .
C1 C 1.0668(3) 0.33129(9) 0.5151(2) 0.0422(6) Uani 1 1 d . . . . .
C4 C 1.0708(3) 0.36696(8) 0.4281(2) 0.0398(6) Uani 1 1 d . . . . .
C13 C 1.1545(3) 0.43358(9) 0.1981(2) 0.0429(6) Uani 1 1 d . . . . .
H13 H 1.2501 0.4253 0.1831 0.051 Uiso 1 1 calc R U . . .
C5 C 1.1746(3) 0.37314(9) 0.3660(2) 0.0479(7) Uani 1 1 d . . . . .
H5 H 1.2693 0.3563 0.3742 0.058 Uiso 1 1 calc R U . . .
C17 C 0.4578(3) 0.54961(9) 0.1453(3) 0.0489(7) Uani 1 1 d . . . . .
H17 H 0.3953 0.5429 0.1940 0.059 Uiso 1 1 calc R U . . .
C16 C 0.5988(3) 0.52486(9) 0.1591(3) 0.0473(7) Uani 1 1 d . . . . .
H16 H 0.6317 0.5018 0.2169 0.057 Uiso 1 1 calc R U . . .
C8 C 0.8299(3) 0.40748(9) 0.4596(2) 0.0473(7) Uani 1 1 d . . . . .
H8 H 0.8375 0.3816 0.5133 0.057 Uiso 1 1 calc R U . . .
C25 C 0.4193(3) 0.28754(10) 0.1243(3) 0.0536(7) Uani 1 1 d . . . . .
C20 C 0.1819(3) 0.60573(10) 0.1313(3) 0.0529(7) Uani 1 1 d . . . . .
H20A H 0.2520 0.6195 0.2090 0.063 Uiso 1 1 calc R U . . .
H20B H 0.1704 0.5743 0.1470 0.063 Uiso 1 1 calc R U . . .
C21 C 0.0093(3) 0.62761(9) 0.0849(3) 0.0541(7) Uani 1 1 d . . . . .
H21A H -0.0664 0.6094 0.0185 0.065 Uiso 1 1 calc R U . . .
H21B H -0.0326 0.6276 0.1522 0.065 Uiso 1 1 calc R U . . .
C29 C 0.6935(3) 0.25477(10) 0.1979(3) 0.0545(7) Uani 1 1 d . . . . .
C24 C 0.5819(3) 0.28517(10) 0.2133(3) 0.0523(7) Uani 1 1 d . . . . .
H24 H 0.6147 0.3039 0.2822 0.063 Uiso 1 1 calc R U . . .
C12 C 0.6458(3) 0.41370(10) 0.3797(3) 0.0575(8) Uani 1 1 d . . . . .
H12A H 0.6328 0.4281 0.3016 0.069 Uiso 1 1 calc R U . . .
H12B H 0.5872 0.3853 0.3625 0.069 Uiso 1 1 calc R U . . .
C22 C 0.0957(3) 0.67704(10) -0.0423(3) 0.0614(8) Uani 1 1 d . . . . .
H22A H 0.1064 0.7084 -0.0586 0.074 Uiso 1 1 calc R U . . .
H22B H 0.0314 0.6629 -0.1210 0.074 Uiso 1 1 calc R U . . .
C26 C 0.3706(3) 0.25894(11) 0.0234(3) 0.0600(8) Uani 1 1 d . . . . .
H26 H 0.2612 0.2598 -0.0347 0.072 Uiso 1 1 calc R U . . .
C23 C 0.2692(3) 0.65652(10) 0.0078(3) 0.0649(9) Uani 1 1 d . . . . .
H23A H 0.3193 0.6584 -0.0549 0.078 Uiso 1 1 calc R U . . .
H23B H 0.3396 0.6731 0.0802 0.078 Uiso 1 1 calc R U . . .
C28 C 0.6469(4) 0.22647(11) 0.0964(3) 0.0695(9) Uani 1 1 d . . . . .
H28 H 0.7228 0.2060 0.0868 0.083 Uiso 1 1 calc R U . . .
C27 C 0.4850(4) 0.22928(12) 0.0097(3) 0.0704(9) Uani 1 1 d . . . . .
H27 H 0.4527 0.2107 -0.0596 0.085 Uiso 1 1 calc R U . . .
C2 C 1.1904(4) 0.29438(12) 0.7127(3) 0.0765(10) Uani 1 1 d . . . . .
H2A H 1.1512 0.3055 0.7751 0.115 Uiso 1 1 calc R U . . .
H2B H 1.3033 0.2835 0.7519 0.115 Uiso 1 1 calc R U . . .
H2C H 1.1188 0.2705 0.6680 0.115 Uiso 1 1 calc R U . . .
C9 C 0.8783(4) 0.44795(12) 0.5426(3) 0.0753(10) Uani 1 1 d . . . . .
H9A H 0.9500 0.4395 0.6263 0.090 Uiso 1 1 calc R U . . .
H9B H 0.9382 0.4692 0.5111 0.090 Uiso 1 1 calc R U . . .
C3 C 1.3180(4) 0.36322(14) 0.6728(3) 0.0897(12) Uani 1 1 d . . . . .
H3A H 1.4230 0.3507 0.6765 0.135 Uiso 1 1 calc R U . . .
H3B H 1.3272 0.3725 0.7545 0.135 Uiso 1 1 calc R U . . .
H3C H 1.2911 0.3885 0.6181 0.135 Uiso 1 1 calc R U . . .
C10 C 0.7215(5) 0.46732(17) 0.5421(5) 0.1283(19) Uani 1 1 d . . . . .
H10A H 0.7183 0.4660 0.6251 0.154 Uiso 1 1 calc R U . . .
H10B H 0.7139 0.4983 0.5167 0.154 Uiso 1 1 calc R U . . .
C11 C 0.5828(5) 0.44250(17) 0.4568(5) 0.1241(18) Uani 1 1 d . . . . .
H11A H 0.4984 0.4629 0.4041 0.149 Uiso 1 1 calc R U . . .
H11B H 0.5315 0.4243 0.5026 0.149 Uiso 1 1 calc R U . . .
H5N H 0.869(3) 0.5214(8) 0.041(2) 0.034(7) Uiso 1 1 d . . . . .
H8N H 0.070(4) 0.6891(10) 0.111(3) 0.068(9) Uiso 1 1 d . . . . .

loop_
_atom_site_aniso_label
_atom_site_aniso_U_11
_atom_site_aniso_U_22
_atom_site_aniso_U_33
_atom_site_aniso_U_23
_atom_site_aniso_U_13
_atom_site_aniso_U_12
N3 0.0371(9) 0.0398(12) 0.0409(11) 0.0079(10) 0.0218(9) 0.0073(9)
N2 0.0376(10) 0.0480(13) 0.0374(11) 0.0095(10) 0.0203(9) 0.0079(9)
N4 0.0347(9) 0.0465(12) 0.0450(12) 0.0097(10) 0.0220(9) 0.0078(9)
N5 0.0397(11) 0.0473(14) 0.0484(13) 0.0154(11) 0.0294(11) 0.0103(9)
O1 0.0616(12) 0.0773(15) 0.0599(13) 0.0107(11) 0.0120(10) -0.0239(11)
N6 0.0411(10) 0.0457(13) 0.0493(12) 0.0129(10) 0.0259(10) 0.0102(9)
N7 0.0378(10) 0.0417(12) 0.0594(13) 0.0093(10) 0.0272(10) 0.0079(9)
O2 0.0467(11) 0.0793(16) 0.0861(16) 0.0074(12) 0.0094(11) 0.0157(10)
N1 0.0479(12) 0.0602(15) 0.0363(12) 0.0083(11) 0.0086(10) 0.0040(11)
O3 0.0531(12) 0.0841(17) 0.0906(17) -0.0043(14) 0.0190(13) 0.0214(12)
N8 0.0366(11) 0.0521(15) 0.0726(17) -0.0022(13) 0.0191(12) 0.0073(10)
C15 0.0323(10) 0.0348(13) 0.0394(13) 0.0015(11) 0.0148(10) 0.0017(10)
C18 0.0302(10) 0.0350(13) 0.0424(13) 0.0017(11) 0.0150(10) 0.0024(9)
C14 0.0324(10) 0.0376(14) 0.0368(13) 0.0022(11) 0.0158(10) 0.0029(9)
C6 0.0355(11) 0.0416(14) 0.0324(12) 0.0018(11) 0.0148(10) 0.0014(10)
C7 0.0328(11) 0.0507(16) 0.0403(13) 0.0072(12) 0.0187(10) 0.0076(11)
C19 0.0409(12) 0.0441(15) 0.0443(14) 0.0129(12) 0.0200(11) 0.0105(11)
C1 0.0375(12) 0.0484(16) 0.0397(14) 0.0034(12) 0.0133(11) 0.0036(11)
C4 0.0344(11) 0.0467(15) 0.0380(13) 0.0085(12) 0.0128(10) 0.0071(10)
C13 0.0342(11) 0.0551(17) 0.0452(14) 0.0080(13) 0.0214(11) 0.0103(11)
C5 0.0379(12) 0.0595(18) 0.0488(15) 0.0161(14) 0.0188(12) 0.0162(12)
C17 0.0482(14) 0.0487(16) 0.0654(18) 0.0146(14) 0.0392(14) 0.0106(12)
C16 0.0513(14) 0.0433(15) 0.0596(17) 0.0178(13) 0.0346(13) 0.0142(12)
C8 0.0490(14) 0.0533(17) 0.0496(15) 0.0118(13) 0.0297(13) 0.0082(12)
C25 0.0451(14) 0.0589(18) 0.0580(18) 0.0119(15) 0.0204(13) 0.0055(13)
C20 0.0428(13) 0.0580(18) 0.0652(18) 0.0096(15) 0.0285(13) 0.0110(12)
C21 0.0406(13) 0.0555(18) 0.075(2) 0.0022(15) 0.0310(14) 0.0067(12)
C29 0.0422(14) 0.0577(18) 0.0625(19) 0.0096(15) 0.0179(13) 0.0052(13)
C24 0.0468(14) 0.0561(18) 0.0541(17) 0.0035(14) 0.0186(13) 0.0031(13)
C12 0.0434(14) 0.068(2) 0.0688(19) -0.0072(16) 0.0296(14) -0.0056(13)
C22 0.0512(15) 0.0528(18) 0.084(2) 0.0164(16) 0.0299(16) 0.0162(13)
C26 0.0465(15) 0.082(2) 0.0496(17) 0.0056(16) 0.0151(13) -0.0054(15)
C23 0.0497(15) 0.0531(18) 0.102(2) 0.0298(18) 0.0403(16) 0.0155(13)
C28 0.0576(17) 0.071(2) 0.085(2) -0.0127(19) 0.0312(17) 0.0046(15)
C27 0.0647(19) 0.082(2) 0.068(2) -0.0184(18) 0.0283(17) -0.0101(17)
C2 0.085(2) 0.095(3) 0.0547(19) 0.0351(19) 0.0318(17) 0.032(2)
C9 0.0674(19) 0.104(3) 0.063(2) -0.031(2) 0.0336(16) -0.0086(19)
C3 0.077(2) 0.115(3) 0.054(2) -0.009(2) -0.0017(17) -0.026(2)
C10 0.097(3) 0.140(4) 0.137(4) -0.066(3) 0.031(3) 0.032(3)
C11 0.062(2) 0.168(4) 0.150(4) -0.071(4) 0.048(3) 0.011(3)

loop_
_atom_type_symbol
_atom_type_description
_atom_type_scat_dispersion_real
_atom_type_scat_dispersion_imag
_atom_type_scat_source
C C 0.0033 0.0016 'International Tables Vol C Tables 4.2.6.8 and 6.1.1.4'
H H 0.0000 0.0000 'International Tables Vol C Tables 4.2.6.8 and 6.1.1.4'
N N 0.0061 0.0033 'International Tables Vol C Tables 4.2.6.8 and 6.1.1.4'
O O 0.0106 0.0060 'International Tables Vol C Tables 4.2.6.8 and 6.1.1.4'

loop_
_geom_angle_atom_site_label_1
_geom_angle_atom_site_label_2
_geom_angle_atom_site_label_3
_geom_angle
_geom_angle_site_symmetry_1
_geom_angle_site_symmetry_3
_geom_angle_publ_flag
C14 N3 C6 113.20(19) . . ?
C6 N2 C4 107.29(19) . . ?
C6 N2 C8 127.3(2) . . ?
C4 N2 C8 123.7(2) . . ?
C13 N4 C14 117.1(2) . . ?
C14 N5 C15 131.0(2) . . ?
C14 N5 H5N 115.7(19) . . ?
C15 N5 H5N 113.1(19) . . ?
C19 N6 C15 118.5(2) . . ?
C18 N7 C20 117.0(2) . . ?
C18 N7 C23 116.8(2) . . ?
C20 N7 C23 111.1(2) . . ?
C29 O2 H2O 109.5 . . ?
C1 N1 C3 124.4(2) . . ?
C1 N1 C2 119.8(2) . . ?
C3 N1 C2 115.8(2) . . ?
C25 O3 H3O 109.5 . . ?
C22 N8 C21 110.9(2) . . ?
C22 N8 H8N 103.1(19) . . ?
C21 N8 H8N 103.1(19) . . ?
N6 C15 C16 120.8(2) . . ?
N6 C15 N5 112.7(2) . . ?
C16 C15 N5 126.5(2) . . ?
C17 C18 C19 114.5(2) . . ?
C17 C18 N7 124.1(2) . . ?
C19 C18 N7 121.3(2) . . ?
N3 C14 N5 120.3(2) . . ?
N3 C14 N4 127.1(2) . . ?
N5 C14 N4 112.6(2) . . ?
N3 C6 N2 126.3(2) . . ?
N3 C6 C7 125.3(2) . . ?
N2 C6 C7 108.4(2) . . ?
C13 C7 C6 115.4(2) . . ?
C13 C7 C5 137.8(2) . . ?
C6 C7 C5 106.9(2) . . ?
N6 C19 C18 125.2(2) . . ?
N6 C19 H19 117.4 . . ?
C18 C19 H19 117.4 . . ?
O1 C1 N1 121.5(2) . . ?
O1 C1 C4 120.0(2) . . ?
N1 C1 C4 118.5(2) . . ?
C5 C4 N2 110.2(2) . . ?
C5 C4 C1 130.5(2) . . ?
N2 C4 C1 119.2(2) . . ?
N4 C13 C7 121.8(2) . . ?
N4 C13 H13 119.1 . . ?
C7 C13 H13 119.1 . . ?
C4 C5 C7 107.3(2) . . ?
C4 C5 H5 126.4 . . ?
C7 C5 H5 126.4 . . ?
C18 C17 C16 121.6(2) . . ?
C18 C17 H17 119.2 . . ?
C16 C17 H17 119.2 . . ?
C15 C16 C17 119.4(2) . . ?
C15 C16 H16 120.3 . . ?
C17 C16 H16 120.3 . . ?
N2 C8 C9 113.7(2) . . ?
N2 C8 C12 115.7(2) . . ?
C9 C8 C12 105.6(2) . . ?
N2 C8 H8 107.1 . . ?
C9 C8 H8 107.1 . . ?
C12 C8 H8 107.1 . . ?
O3 C25 C26 122.8(3) . . ?
O3 C25 C24 117.3(3) . . ?
C26 C25 C24 120.0(3) . . ?
N7 C20 C21 111.3(2) . . ?
N7 C20 H20A 109.4 . . ?
C21 C20 H20A 109.4 . . ?
N7 C20 H20B 109.4 . . ?
C21 C20 H20B 109.4 . . ?
H20A C20 H20B 108.0 . . ?
N8 C21 C20 115.7(2) . . ?
N8 C21 H21A 108.4 . . ?
C20 C21 H21A 108.4 . . ?
N8 C21 H21B 108.4 . . ?
C20 C21 H21B 108.4 . . ?
H21A C21 H21B 107.4 . . ?
O2 C29 C24 121.1(3) . . ?
O2 C29 C28 117.6(3) . . ?
C24 C29 C28 121.2(3) . . ?
C29 C24 C25 119.3(3) . . ?
C29 C24 H24 120.4 . . ?
C25 C24 H24 120.4 . . ?
C11 C12 C8 103.4(3) . . ?
C11 C12 H12A 111.1 . . ?
C8 C12 H12A 111.1 . . ?
C11 C12 H12B 111.1 . . ?
C8 C12 H12B 111.1 . . ?
H12A C12 H12B 109.0 . . ?
N8 C22 C23 114.6(3) . . ?
N8 C22 H22A 108.6 . . ?
C23 C22 H22A 108.6 . . ?
N8 C22 H22B 108.6 . . ?
C23 C22 H22B 108.6 . . ?
H22A C22 H22B 107.6 . . ?
C27 C26 C25 119.5(3) . . ?
C27 C26 H26 120.2 . . ?
C25 C26 H26 120.2 . . ?
N7 C23 C22 111.1(2) . . ?
N7 C23 H23A 109.4 . . ?
C22 C23 H23A 109.4 . . ?
N7 C23 H23B 109.4 . . ?
C22 C23 H23B 109.4 . . ?
H23A C23 H23B 108.0 . . ?
C27 C28 C29 118.5(3) . . ?
C27 C28 H28 120.7 . . ?
C29 C28 H28 120.7 . . ?
C26 C27 C28 121.5(3) . . ?
C26 C27 H27 119.3 . . ?
C28 C27 H27 119.3 . . ?
N1 C2 H2A 109.5 . . ?
N1 C2 H2B 109.5 . . ?
H2A C2 H2B 109.5 . . ?
N1 C2 H2C 109.5 . . ?
H2A C2 H2C 109.5 . . ?
H2B C2 H2C 109.5 . . ?
C10 C9 C8 106.3(3) . . ?
C10 C9 H9A 110.5 . . ?
C8 C9 H9A 110.5 . . ?
C10 C9 H9B 110.5 . . ?
C8 C9 H9B 110.5 . . ?
H9A C9 H9B 108.7 . . ?
N1 C3 H3A 109.5 . . ?
N1 C3 H3B 109.5 . . ?
H3A C3 H3B 109.5 . . ?
N1 C3 H3C 109.5 . . ?
H3A C3 H3C 109.5 . . ?
H3B C3 H3C 109.5 . . ?
C11 C10 C9 108.7(3) . . ?
C11 C10 H10A 109.9 . . ?
C9 C10 H10A 109.9 . . ?
C11 C10 H10B 109.9 . . ?
C9 C10 H10B 109.9 . . ?
H10A C10 H10B 108.3 . . ?
C10 C11 C12 108.9(3) . . ?
C10 C11 H11A 109.9 . . ?
C12 C11 H11A 109.9 . . ?
C10 C11 H11B 109.9 . . ?
C12 C11 H11B 109.9 . . ?
H11A C11 H11B 108.3 . . ?

loop_
_geom_bond_atom_site_label_1
_geom_bond_atom_site_label_2
_geom_bond_distance
_geom_bond_site_symmetry_2
_geom_bond_publ_flag
N3 C14 1.328(3) . ?
N3 C6 1.336(3) . ?
N2 C6 1.371(3) . ?
N2 C4 1.398(3) . ?
N2 C8 1.473(3) . ?
N4 C13 1.322(3) . ?
N4 C14 1.365(3) . ?
N5 C14 1.360(3) . ?
N5 C15 1.396(3) . ?
N5 H5N 0.75(2) . ?
O1 C1 1.235(3) . ?
N6 C19 1.330(3) . ?
N6 C15 1.333(3) . ?
N7 C18 1.411(3) . ?
N7 C20 1.444(3) . ?
N7 C23 1.451(3) . ?
O2 C29 1.371(3) . ?
O2 H2O 0.8200 . ?
N1 C1 1.322(3) . ?
N1 C3 1.441(4) . ?
N1 C2 1.458(4) . ?
O3 C25 1.354(3) . ?
O3 H3O 0.8200 . ?
N8 C22 1.444(4) . ?
N8 C21 1.457(3) . ?
N8 H8N 0.94(3) . ?
C15 C16 1.371(3) . ?
C18 C17 1.375(3) . ?
C18 C19 1.387(3) . ?
C6 C7 1.403(3) . ?
C7 C13 1.380(3) . ?
C7 C5 1.422(3) . ?
C19 H19 0.9300 . ?
C1 C4 1.476(3) . ?
C4 C5 1.345(3) . ?
C13 H13 0.9300 . ?
C5 H5 0.9300 . ?
C17 C16 1.375(3) . ?
C17 H17 0.9300 . ?
C16 H16 0.9300 . ?
C8 C9 1.507(4) . ?
C8 C12 1.516(3) . ?
C8 H8 0.9800 . ?
C25 C26 1.383(4) . ?
C25 C24 1.395(4) . ?
C20 C21 1.522(3) . ?
C20 H20A 0.9700 . ?
C20 H20B 0.9700 . ?
C21 H21A 0.9700 . ?
C21 H21B 0.9700 . ?
C29 C24 1.378(4) . ?
C29 C28 1.383(4) . ?
C24 H24 0.9300 . ?
C12 C11 1.478(5) . ?
C12 H12A 0.9700 . ?
C12 H12B 0.9700 . ?
C22 C23 1.511(4) . ?
C22 H22A 0.9700 . ?
C22 H22B 0.9700 . ?
C26 C27 1.374(4) . ?
C26 H26 0.9300 . ?
C23 H23A 0.9700 . ?
C23 H23B 0.9700 . ?
C28 C27 1.382(4) . ?
C28 H28 0.9300 . ?
C27 H27 0.9300 . ?
C2 H2A 0.9600 . ?
C2 H2B 0.9600 . ?
C2 H2C 0.9600 . ?
C9 C10 1.460(5) . ?
C9 H9A 0.9700 . ?
C9 H9B 0.9700 . ?
C3 H3A 0.9600 . ?
C3 H3B 0.9600 . ?
C3 H3C 0.9600 . ?
C10 C11 1.440(5) . ?
C10 H10A 0.9700 . ?
C10 H10B 0.9700 . ?
C11 H11A 0.9700 . ?
C11 H11B 0.9700 . ?

loop_
_geom_torsion_atom_site_label_1
_geom_torsion_atom_site_label_2
_geom_torsion_atom_site_label_3
_geom_torsion_atom_site_label_4
_geom_torsion
_geom_torsion_site_symmetry_1
_geom_torsion_site_symmetry_2
_geom_torsion_site_symmetry_3
_geom_torsion_site_symmetry_4
_geom_torsion_publ_flag
C19 N6 C15 C16 1.6(4) . . . . ?
C19 N6 C15 N5 -178.6(2) . . . . ?
C14 N5 C15 N6 -179.2(2) . . . . ?
C14 N5 C15 C16 0.5(4) . . . . ?
C20 N7 C18 C17 12.2(4) . . . . ?
C23 N7 C18 C17 147.6(3) . . . . ?
C20 N7 C18 C19 -170.8(2) . . . . ?
C23 N7 C18 C19 -35.4(3) . . . . ?
C6 N3 C14 N5 177.2(2) . . . . ?
C6 N3 C14 N4 -3.5(3) . . . . ?
C15 N5 C14 N3 -1.4(4) . . . . ?
C15 N5 C14 N4 179.2(2) . . . . ?
C13 N4 C14 N3 1.8(4) . . . . ?
C13 N4 C14 N5 -178.8(2) . . . . ?
C14 N3 C6 N2 -176.2(2) . . . . ?
C14 N3 C6 C7 2.5(3) . . . . ?
C4 N2 C6 N3 -180.0(2) . . . . ?
C8 N2 C6 N3 -14.7(4) . . . . ?
C4 N2 C6 C7 1.1(3) . . . . ?
C8 N2 C6 C7 166.4(2) . . . . ?
N3 C6 C7 C13 -0.1(4) . . . . ?
N2 C6 C7 C13 178.9(2) . . . . ?
N3 C6 C7 C5 179.8(2) . . . . ?
N2 C6 C7 C5 -1.2(3) . . . . ?
C15 N6 C19 C18 -0.2(4) . . . . ?
C17 C18 C19 N6 -1.5(4) . . . . ?
N7 C18 C19 N6 -178.8(2) . . . . ?
C3 N1 C1 O1 -176.3(3) . . . . ?
C2 N1 C1 O1 2.2(4) . . . . ?
C3 N1 C1 C4 3.9(4) . . . . ?
C2 N1 C1 C4 -177.6(2) . . . . ?
C6 N2 C4 C5 -0.6(3) . . . . ?
C8 N2 C4 C5 -166.5(2) . . . . ?
C6 N2 C4 C1 -175.7(2) . . . . ?
C8 N2 C4 C1 18.4(3) . . . . ?
O1 C1 C4 C5 -108.6(3) . . . . ?
N1 C1 C4 C5 71.2(4) . . . . ?
O1 C1 C4 N2 65.4(3) . . . . ?
N1 C1 C4 N2 -114.8(3) . . . . ?
C14 N4 C13 C7 1.1(4) . . . . ?
C6 C7 C13 N4 -1.9(4) . . . . ?
C5 C7 C13 N4 178.3(3) . . . . ?
N2 C4 C5 C7 -0.2(3) . . . . ?
C1 C4 C5 C7 174.2(2) . . . . ?
C13 C7 C5 C4 -179.3(3) . . . . ?
C6 C7 C5 C4 0.9(3) . . . . ?
C19 C18 C17 C16 1.7(4) . . . . ?
N7 C18 C17 C16 178.9(2) . . . . ?
N6 C15 C16 C17 -1.3(4) . . . . ?
N5 C15 C16 C17 178.9(2) . . . . ?
C18 C17 C16 C15 -0.4(4) . . . . ?
C6 N2 C8 C9 -63.0(3) . . . . ?
C4 N2 C8 C9 100.1(3) . . . . ?
C6 N2 C8 C12 59.5(3) . . . . ?
C4 N2 C8 C12 -137.4(2) . . . . ?
C18 N7 C20 C21 -167.9(2) . . . . ?
C23 N7 C20 C21 54.3(3) . . . . ?
C22 N8 C21 C20 46.0(4) . . . . ?
N7 C20 C21 N8 -50.1(3) . . . . ?
O2 C29 C24 C25 178.5(3) . . . . ?
C28 C29 C24 C25 -0.3(4) . . . . ?
O3 C25 C24 C29 -179.7(3) . . . . ?
C26 C25 C24 C29 1.3(4) . . . . ?
N2 C8 C12 C11 -152.8(3) . . . . ?
C9 C8 C12 C11 -26.1(4) . . . . ?
C21 N8 C22 C23 -48.1(4) . . . . ?
O3 C25 C26 C27 179.0(3) . . . . ?
C24 C25 C26 C27 -2.0(5) . . . . ?
C18 N7 C23 C22 165.3(3) . . . . ?
C20 N7 C23 C22 -56.8(3) . . . . ?
N8 C22 C23 N7 54.6(4) . . . . ?
O2 C29 C28 C27 -178.8(3) . . . . ?
C24 C29 C28 C27 0.1(5) . . . . ?
C25 C26 C27 C28 1.8(5) . . . . ?
C29 C28 C27 C26 -0.9(5) . . . . ?
N2 C8 C9 C10 146.9(3) . . . . ?
C12 C8 C9 C10 19.0(4) . . . . ?
C8 C9 C10 C11 -4.1(5) . . . . ?
C9 C10 C11 C12 -13.1(6) . . . . ?
C8 C12 C11 C10 24.4(5) . . . . ?
